data_7220770
loop_
_publ_author_name
'chen, lizhuang'
'Cao, Xing-Xing'
'Huang, Deng-Deng'
'Pan, Qi-Jian'

_publ_section_title
;
 Temperature-induced reversible structural phase transition of
 1,4-dimethyl-1,4-diazabicyclo[2.2.2]octane bis(perchlorate)
;
_journal_name_full 'RSC Adv.'
_journal_paper_doi 10.1039/C5RA07526B
_journal_year 2015
_chemical_formula_moiety 'C8 H18 N2, 2(Cl O4)'
_chemical_formula_sum 'C8 H18 Cl2 N2 O8'
_chemical_formula_weight 341.14
_chemical_name_systematic
;
 ?
;
_space_group_IT_number 14
_symmetry_cell_setting monoclinic
_symmetry_space_group_name_Hall '-P 2yn'
_symmetry_space_group_name_H-M 'P 1 21/n 1'
_atom_sites_solution_hydrogens geom
_atom_sites_solution_primary direct
_atom_sites_solution_secondary difmap
_audit_creation_method SHELXL-97
_audit_update_record
;
2015-01-20 deposited with the CCDC.
2015-06-12 downloaded from the CCDC.
;
_cell_angle_alpha 90.00
_cell_angle_beta 90.895(3)
_cell_angle_gamma 90.00
_cell_formula_units_Z 12
_cell_length_a 13.331(3)
_cell_length_b 15.185(4)
_cell_length_c 20.477(5)
_cell_measurement_reflns_used 5901
_cell_measurement_temperature 296(2)
_cell_measurement_theta_max 22.1
_cell_measurement_theta_min 1.7
_cell_volume 4144.7(18)
_computing_structure_refinement 'SHELXL-97 (Sheldrick, 1997)'
_diffrn_ambient_temperature 296(2)
_diffrn_measured_fraction_theta_full 0.988
_diffrn_measured_fraction_theta_max 0.988
_diffrn_measurement_device_type 'CCD area detector'
_diffrn_measurement_method 'phi and omega scans'
_diffrn_radiation_monochromator graphite
_diffrn_radiation_source 'fine-focus sealed tube'
_diffrn_radiation_type MoK\a
_diffrn_radiation_wavelength 0.71073
_diffrn_reflns_av_R_equivalents 0.0394
_diffrn_reflns_av_unetI/netI 0.0387
_diffrn_reflns_limit_h_max 16
_diffrn_reflns_limit_h_min -16
_diffrn_reflns_limit_k_max 18
_diffrn_reflns_limit_k_min -17
_diffrn_reflns_limit_l_max 24
_diffrn_reflns_limit_l_min -24
_diffrn_reflns_number 31339
_diffrn_reflns_theta_full 25.68
_diffrn_reflns_theta_max 25.68
_diffrn_reflns_theta_min 0.99
_exptl_absorpt_coefficient_mu 0.509
_exptl_absorpt_correction_T_max 0.9050
_exptl_absorpt_correction_T_min 0.8623
_exptl_absorpt_correction_type multi-scan
_exptl_absorpt_process_details sadabs
_exptl_crystal_density_diffrn 1.640
_exptl_crystal_density_method 'not measured'
_exptl_crystal_F_000 2136
_exptl_crystal_size_max 0.30
_exptl_crystal_size_mid 0.30
_exptl_crystal_size_min 0.20
_refine_diff_density_max 1.428
_refine_diff_density_min -0.775
_refine_diff_density_rms 0.111
_refine_ls_extinction_method none
_refine_ls_goodness_of_fit_ref 1.059
_refine_ls_hydrogen_treatment constr
_refine_ls_matrix_type full
_refine_ls_number_parameters 613
_refine_ls_number_reflns 7783
_refine_ls_number_restraints 84
_refine_ls_restrained_S_all 1.064
_refine_ls_R_factor_all 0.0890
_refine_ls_R_factor_gt 0.0737
_refine_ls_shift/su_max 0.003
_refine_ls_shift/su_mean 0.000
_refine_ls_structure_factor_coef Fsqd
_refine_ls_weighting_details 'calc w=1/[\s^2^(Fo^2^)+(0.0782P)^2^+31.3036P] where P=(Fo^2^+2Fc^2^)/3'
_refine_ls_weighting_scheme calc
_refine_ls_wR_factor_gt 0.1834
_refine_ls_wR_factor_ref 0.2039
_reflns_number_gt 6803
_reflns_number_total 7783
_reflns_threshold_expression >2sigma(I)
_cod_data_source_file c5ra07526b2.cif
_cod_data_source_block 111
_cod_depositor_comments
;
The following automatic conversions were performed:

'_symmetry_cell_setting' value 'Monoclinic' changed to 'monoclinic'
according to
/usr/data/users/saulius/crontab/automatic-downloads/rss-feeds/RSC/lib/dictionaries/cif_core.dic
dictionary named 'cif_core.dic' version 2.4.2 from 2011-04-26.

Automatic conversion script
Id: cif_fix_values 3271 2015-04-21 07:52:19Z andrius 
;
_cod_original_cell_volume 4144.8(17)
_cod_original_sg_symbol_H-M 'P2(1)/n  '
_cod_database_code 7220770

loop_
_symmetry_equiv_pos_as_xyz
'x, y, z'
'-x+1/2, y+1/2, -z+1/2'
'-x, -y, -z'
'x-1/2, -y-1/2, z-1/2'

loop_
_atom_site_label
_atom_site_type_symbol
_atom_site_fract_x
_atom_site_fract_y
_atom_site_fract_z
_atom_site_U_iso_or_equiv
_atom_site_adp_type
_atom_site_occupancy
_atom_site_symmetry_multiplicity
_atom_site_calc_flag
_atom_site_refinement_flags
_atom_site_disorder_assembly
_atom_site_disorder_group
C1 C 0.1859(7) 0.0476(5) -0.0258(4) 0.043(2) Uani 1 1 d . . .
H1A H 0.2101 0.0313 -0.0686 0.052 Uiso 1 1 calc R . .
H1B H 0.1245 0.0812 -0.0316 0.052 Uiso 1 1 calc R . .
C2 C 0.1652(5) -0.0369(4) 0.0155(3) 0.0255(14) Uani 1 1 d . . .
H2A H 0.1061 -0.0287 0.0417 0.031 Uiso 1 1 calc R . .
H2B H 0.1540 -0.0870 -0.0131 0.031 Uiso 1 1 calc R . .
C3 C 0.2467(7) 0.1078(4) 0.0802(3) 0.0369(18) Uani 1 1 d . . .
H3A H 0.1801 0.1305 0.0885 0.044 Uiso 1 1 calc R . .
H3B H 0.2953 0.1483 0.0992 0.044 Uiso 1 1 calc R . .
C4 C 0.2589(5) 0.0165(4) 0.1117(3) 0.0177(12) Uani 1 1 d . . .
H4A H 0.3221 0.0136 0.1357 0.021 Uiso 1 1 calc R . .
H4B H 0.2051 0.0063 0.1421 0.021 Uiso 1 1 calc R . .
C5 C 0.3648(6) 0.0561(5) 0.0032(4) 0.0365(17) Uani 1 1 d . . .
H5A H 0.4127 0.0817 0.0338 0.044 Uiso 1 1 calc R . .
H5B H 0.3901 0.0630 -0.0407 0.044 Uiso 1 1 calc R . .
C6 C 0.3485(5) -0.0424(4) 0.0188(3) 0.0226(13) Uani 1 1 d . . .
H6A H 0.3408 -0.0754 -0.0216 0.027 Uiso 1 1 calc R . .
H6B H 0.4064 -0.0654 0.0424 0.027 Uiso 1 1 calc R . .
C7 C 0.2685(6) 0.1919(4) -0.0213(3) 0.0327(16) Uani 1 1 d . . .
H7A H 0.2069 0.2230 -0.0144 0.049 Uiso 1 1 calc R . .
H7B H 0.2796 0.1862 -0.0673 0.049 Uiso 1 1 calc R . .
H7C H 0.3231 0.2238 -0.0014 0.049 Uiso 1 1 calc R . .
C8 C 0.2533(5) -0.1438(4) 0.0885(3) 0.0228(13) Uani 1 1 d . . .
H8A H 0.2585 -0.1870 0.0545 0.034 Uiso 1 1 calc R . .
H8B H 0.1911 -0.1517 0.1108 0.034 Uiso 1 1 calc R . .
H8C H 0.3082 -0.1507 0.1190 0.034 Uiso 1 1 calc R . .
C9 C 0.1927(5) 0.5821(4) 0.0851(3) 0.0260(14) Uani 1 1 d . . .
H9A H 0.1792 0.5809 0.0384 0.031 Uiso 1 1 calc R . .
H9B H 0.1537 0.6293 0.1040 0.031 Uiso 1 1 calc R . .
C10 C 0.3031(5) 0.5983(5) 0.0978(4) 0.0351(17) Uani 1 1 d . . .
H10A H 0.3116 0.6416 0.1323 0.042 Uiso 1 1 calc R . .
H10B H 0.3337 0.6212 0.0586 0.042 Uiso 1 1 calc R . .
C11 C 0.2127(5) 0.4222(4) 0.0771(3) 0.0272(15) Uani 1 1 d . . .
H11A H 0.1807 0.4167 0.0345 0.033 Uiso 1 1 calc R . .
H11B H 0.2054 0.3667 0.1000 0.033 Uiso 1 1 calc R . .
C12 C 0.3235(5) 0.4434(6) 0.0694(4) 0.043(2) Uani 1 1 d . . .
H12A H 0.3632 0.3907 0.0766 0.051 Uiso 1 1 calc R . .
H12B H 0.3354 0.4643 0.0255 0.051 Uiso 1 1 calc R . .
C13 C 0.2039(5) 0.4928(4) 0.1834(3) 0.0243(14) Uani 1 1 d . . .
H13A H 0.1775 0.4419 0.2059 0.029 Uiso 1 1 calc R . .
H13B H 0.1824 0.5451 0.2064 0.029 Uiso 1 1 calc R . .
C14 C 0.3174(5) 0.4887(4) 0.1841(3) 0.0232(13) Uani 1 1 d . . .
H14A H 0.3445 0.5294 0.2163 0.028 Uiso 1 1 calc R . .
H14B H 0.3396 0.4297 0.1956 0.028 Uiso 1 1 calc R . .
C15 C 0.0529(5) 0.4840(5) 0.1127(4) 0.0303(15) Uani 1 1 d . . .
H15A H 0.0356 0.4273 0.1299 0.045 Uiso 1 1 calc R . .
H15B H 0.0295 0.4884 0.0683 0.045 Uiso 1 1 calc R . .
H15C H 0.0223 0.5292 0.1384 0.045 Uiso 1 1 calc R . .
C16 C 0.4648(5) 0.5241(6) 0.1193(4) 0.0393(18) Uani 1 1 d . . .
H16A H 0.4875 0.5380 0.0762 0.059 Uiso 1 1 calc R . .
H16B H 0.4961 0.4707 0.1341 0.059 Uiso 1 1 calc R . .
H16C H 0.4822 0.5713 0.1486 0.059 Uiso 1 1 calc R . .
C17 C 0.6758(5) 0.3346(4) 0.1965(3) 0.0217(13) Uani 1 1 d . . .
H17A H 0.6458 0.3868 0.2152 0.026 Uiso 1 1 calc R . .
H17B H 0.6485 0.3267 0.1527 0.026 Uiso 1 1 calc R . .
C18 C 0.7894(5) 0.3453(4) 0.1941(3) 0.0230(13) Uani 1 1 d . . .
H18A H 0.8090 0.3605 0.1501 0.028 Uiso 1 1 calc R . .
H18B H 0.8104 0.3927 0.2230 0.028 Uiso 1 1 calc R . .
C19 C 0.6849(5) 0.1733(4) 0.2019(3) 0.0212(13) Uani 1 1 d . . .
H19A H 0.6391 0.1618 0.1656 0.025 Uiso 1 1 calc R . .
H19B H 0.6837 0.1229 0.2310 0.025 Uiso 1 1 calc R . .
C20 C 0.7905(5) 0.1867(4) 0.1767(4) 0.0267(14) Uani 1 1 d . . .
H20A H 0.8290 0.1328 0.1818 0.032 Uiso 1 1 calc R . .
H20B H 0.7878 0.2016 0.1306 0.032 Uiso 1 1 calc R . .
C21 C 0.7129(5) 0.2622(4) 0.3008(3) 0.0235(13) Uani 1 1 d . . .
H21A H 0.6891 0.2195 0.3322 0.028 Uiso 1 1 calc R . .
H21B H 0.7051 0.3206 0.3194 0.028 Uiso 1 1 calc R . .
C22 C 0.8235(5) 0.2451(4) 0.2862(3) 0.0256(14) Uani 1 1 d . . .
H22A H 0.8656 0.2844 0.3119 0.031 Uiso 1 1 calc R . .
H22B H 0.8409 0.1849 0.2976 0.031 Uiso 1 1 calc R . .
C23 C 0.9504(5) 0.2647(5) 0.2022(4) 0.0342(16) Uani 1 1 d . . .
H23A H 0.9778 0.3171 0.2217 0.051 Uiso 1 1 calc R . .
H23B H 0.9611 0.2660 0.1560 0.051 Uiso 1 1 calc R . .
H23C H 0.9830 0.2140 0.2208 0.051 Uiso 1 1 calc R . .
C24 C 0.5429(5) 0.2485(5) 0.2521(4) 0.0313(15) Uani 1 1 d . . .
H24A H 0.5050 0.2509 0.2119 0.047 Uiso 1 1 calc R . .
H24B H 0.5237 0.2967 0.2796 0.047 Uiso 1 1 calc R . .
H24C H 0.5297 0.1939 0.2738 0.047 Uiso 1 1 calc R . .
Cl1 Cl 0.25239(12) 0.23586(9) 0.23786(7) 0.0188(3) Uani 1 1 d . . .
Cl2 Cl 0.54413(11) 0.97675(9) 0.16980(8) 0.0212(3) Uani 1 1 d . . .
Cl3 Cl 0.97777(11) 0.99692(9) 0.17231(8) 0.0210(3) Uani 1 1 d . . .
Cl4 Cl 0.75883(13) 0.54831(9) 0.11054(7) 0.0261(4) Uani 1 1 d . . .
Cl5 Cl 0.54410(12) 0.27162(10) 0.03092(7) 0.0235(3) Uani 1 1 d . . .
Cl6 Cl 0.98772(12) 0.26739(10) 0.00564(8) 0.0263(4) Uani 1 1 d . . .
N1 N 0.2620(4) 0.1012(3) 0.0092(2) 0.0205(11) Uani 1 1 d . . .
N2 N 0.2565(4) -0.0531(3) 0.0592(2) 0.0166(10) Uani 1 1 d . . .
N3 N 0.1631(4) 0.4949(3) 0.1152(3) 0.0189(11) Uani 1 1 d . . .
N4 N 0.3538(4) 0.5125(4) 0.1177(3) 0.0226(11) Uani 1 1 d . . .
N5 N 0.6523(4) 0.2550(3) 0.2380(3) 0.0197(11) Uani 1 1 d . . .
N6 N 0.8403(4) 0.2602(3) 0.2149(3) 0.0227(12) Uani 1 1 d . . .
O1 O 0.5151(5) 1.0027(5) 0.2324(3) 0.0598(18) Uani 1 1 d . . .
O2 O 0.5188(4) 1.0431(3) 0.1222(3) 0.0332(12) Uani 1 1 d . . .
O3 O 0.4948(4) 0.8956(3) 0.1518(3) 0.0427(14) Uani 1 1 d . . .
O4 O 0.6505(4) 0.9633(3) 0.1702(3) 0.0390(13) Uani 1 1 d . . .
O5 O 0.9831(5) 1.0551(4) 0.2276(3) 0.0448(14) Uani 1 1 d . . .
O6 O 0.8822(4) 0.9541(4) 0.1713(3) 0.0479(15) Uani 1 1 d . . .
O7 O 0.9874(4) 1.0467(3) 0.1130(2) 0.0348(12) Uani 1 1 d . . .
O8 O 1.0568(4) 0.9326(3) 0.1784(3) 0.0319(11) Uani 1 1 d . . .
O9 O 1.0091(4) 0.3516(4) -0.0219(3) 0.0483(15) Uani 1 1 d . . .
O10 O 0.9979(5) 0.1993(4) -0.0420(3) 0.0529(16) Uani 1 1 d . . .
O11 O 1.0577(4) 0.2521(3) 0.0597(3) 0.0349(12) Uani 1 1 d . . .
O12 O 0.8870(4) 0.2668(4) 0.0291(3) 0.0404(13) Uani 1 1 d . . .
O13 O 0.7258(5) 0.6260(3) 0.0765(2) 0.0396(14) Uani 1 1 d . A .
O14 O 0.7918(7) 0.4804(5) 0.0686(3) 0.044(2) Uani 0.759(12) 1 d PU A 1
O15 O 0.8480(5) 0.5730(5) 0.1515(4) 0.041(2) Uani 0.759(12) 1 d PU A 1
O16 O 0.6863(6) 0.5230(5) 0.1566(4) 0.044(2) Uani 0.759(12) 1 d PU A 1
O14' O 0.6831(18) 0.4771(15) 0.0746(11) 0.042(7) Uani 0.241(12) 1 d PU A 2
O15' O 0.845(3) 0.523(2) 0.0881(18) 0.078(11) Uani 0.241(12) 1 d PU A 2
O16' O 0.736(2) 0.5417(17) 0.1723(13) 0.048(7) Uani 0.241(12) 1 d PU A 2
O17 O 0.6437(4) 0.2426(4) 0.0490(3) 0.0382(13) Uani 1 1 d . . .
O18 O 0.5182(5) 0.2357(5) -0.0307(3) 0.0578(18) Uani 1 1 d . . .
O19 O 0.4748(4) 0.2507(4) 0.0812(3) 0.0386(13) Uani 1 1 d . . .
O20 O 0.5467(6) 0.3657(4) 0.0245(4) 0.074(3) Uani 1 1 d . . .
O21 O 0.3212(4) 0.2214(3) 0.2928(2) 0.0262(12) Uani 0.891(7) 1 d PU B 1
O22 O 0.2055(4) 0.1541(3) 0.2200(3) 0.0303(14) Uani 0.891(7) 1 d PU B 1
O23 O 0.1793(4) 0.3003(4) 0.2559(3) 0.0348(14) Uani 0.891(7) 1 d PU B 1
O24 O 0.3089(4) 0.2688(3) 0.1829(3) 0.0266(12) Uani 0.891(7) 1 d PU B 1
O21' O 0.175(3) 0.219(2) 0.2923(18) 0.016(9) Uani 0.109(7) 1 d PU B 2
O22' O 0.311(3) 0.302(2) 0.2556(18) 0.018(9) Uani 0.109(7) 1 d PU B 2
O23' O 0.288(3) 0.151(2) 0.2229(18) 0.016(9) Uani 0.109(7) 1 d PU B 2
O24' O 0.179(2) 0.258(2) 0.1820(15) 0.008(7) Uani 0.109(7) 1 d PU B 2

loop_
_atom_site_aniso_label
_atom_site_aniso_U_11
_atom_site_aniso_U_22
_atom_site_aniso_U_33
_atom_site_aniso_U_23
_atom_site_aniso_U_13
_atom_site_aniso_U_12
C1 0.055(5) 0.023(4) 0.050(5) 0.008(3) -0.023(4) -0.006(3)
C2 0.028(3) 0.016(3) 0.032(4) 0.001(3) -0.013(3) -0.003(3)
C3 0.075(6) 0.013(3) 0.023(3) 0.000(2) 0.003(4) -0.005(3)
C4 0.023(3) 0.015(3) 0.015(3) -0.003(2) 0.000(2) -0.001(2)
C5 0.043(4) 0.024(4) 0.043(4) 0.009(3) 0.009(3) 0.005(3)
C6 0.027(3) 0.011(3) 0.029(3) -0.003(2) 0.006(3) 0.002(2)
C7 0.053(5) 0.013(3) 0.031(4) 0.008(3) -0.002(3) 0.004(3)
C8 0.028(3) 0.009(3) 0.031(3) 0.004(2) -0.001(3) -0.002(2)
C9 0.029(4) 0.015(3) 0.034(4) 0.011(3) 0.001(3) 0.001(3)
C10 0.029(4) 0.029(4) 0.048(4) 0.023(3) 0.004(3) 0.002(3)
C11 0.038(4) 0.019(3) 0.024(3) -0.008(3) -0.005(3) 0.005(3)
C12 0.026(4) 0.056(5) 0.045(5) -0.031(4) -0.013(3) 0.018(4)
C13 0.034(4) 0.020(3) 0.019(3) 0.001(2) 0.002(3) -0.004(3)
C14 0.035(4) 0.018(3) 0.017(3) 0.001(2) -0.007(3) -0.002(3)
C15 0.028(4) 0.027(4) 0.035(4) 0.006(3) -0.002(3) -0.005(3)
C16 0.024(4) 0.058(5) 0.035(4) -0.002(4) -0.005(3) 0.009(3)
C17 0.032(4) 0.005(3) 0.027(3) 0.000(2) -0.005(3) 0.003(2)
C18 0.032(4) 0.009(3) 0.028(3) 0.004(2) -0.005(3) 0.000(2)
C19 0.025(3) 0.007(3) 0.032(3) -0.004(2) -0.002(3) -0.001(2)
C20 0.029(3) 0.013(3) 0.038(4) -0.008(3) -0.002(3) 0.003(2)
C21 0.030(4) 0.017(3) 0.024(3) 0.000(2) -0.007(3) 0.001(2)
C22 0.031(4) 0.014(3) 0.032(4) 0.006(3) -0.004(3) -0.001(3)
C23 0.026(4) 0.027(4) 0.050(4) 0.002(3) 0.000(3) -0.001(3)
C24 0.026(4) 0.026(3) 0.041(4) -0.005(3) -0.002(3) 0.003(3)
Cl1 0.0260(8) 0.0106(6) 0.0199(7) 0.0016(5) -0.0007(6) -0.0006(6)
Cl2 0.0205(7) 0.0161(7) 0.0270(7) -0.0020(6) -0.0022(6) -0.0033(5)
Cl3 0.0189(7) 0.0165(7) 0.0276(7) 0.0033(6) 0.0000(6) -0.0009(5)
Cl4 0.0400(9) 0.0126(6) 0.0257(8) 0.0052(6) 0.0049(7) 0.0051(6)
Cl5 0.0287(8) 0.0175(7) 0.0243(7) 0.0008(6) 0.0023(6) 0.0071(6)
Cl6 0.0267(8) 0.0152(7) 0.0368(9) 0.0025(6) -0.0073(7) -0.0003(6)
N1 0.028(3) 0.012(2) 0.022(3) 0.0040(19) -0.004(2) 0.002(2)
N2 0.022(3) 0.010(2) 0.018(2) -0.0001(18) -0.002(2) 0.0012(19)
N3 0.023(3) 0.010(2) 0.024(3) 0.002(2) 0.001(2) 0.003(2)
N4 0.021(3) 0.024(3) 0.023(3) -0.002(2) -0.002(2) 0.007(2)
N5 0.023(3) 0.010(2) 0.025(3) -0.002(2) -0.004(2) -0.0007(19)
N6 0.027(3) 0.010(2) 0.030(3) 0.000(2) -0.003(2) -0.001(2)
O1 0.067(4) 0.073(5) 0.040(3) -0.020(3) 0.016(3) -0.016(4)
O2 0.032(3) 0.019(2) 0.048(3) 0.009(2) -0.014(2) -0.003(2)
O3 0.045(3) 0.021(2) 0.061(4) 0.009(2) -0.025(3) -0.014(2)
O4 0.030(3) 0.032(3) 0.055(3) 0.009(3) -0.008(3) 0.001(2)
O5 0.060(4) 0.041(3) 0.032(3) -0.009(2) -0.013(3) 0.025(3)
O6 0.017(2) 0.044(3) 0.083(4) 0.020(3) -0.003(3) -0.007(2)
O7 0.041(3) 0.030(3) 0.033(3) 0.013(2) 0.003(2) 0.002(2)
O8 0.031(3) 0.023(2) 0.042(3) 0.004(2) 0.006(2) 0.008(2)
O9 0.043(3) 0.029(3) 0.072(4) 0.023(3) -0.017(3) -0.006(2)
O10 0.046(4) 0.052(4) 0.060(4) -0.025(3) -0.003(3) -0.003(3)
O11 0.037(3) 0.026(2) 0.041(3) 0.005(2) -0.014(2) 0.006(2)
O12 0.029(3) 0.037(3) 0.055(3) 0.002(3) -0.003(2) -0.005(2)
O13 0.075(4) 0.016(2) 0.027(2) 0.0050(19) -0.010(2) 0.010(2)
O14 0.075(4) 0.026(3) 0.032(3) -0.007(3) -0.006(3) 0.012(3)
O15 0.030(3) 0.037(3) 0.056(4) -0.008(3) -0.011(3) 0.003(3)
O16 0.034(4) 0.041(3) 0.056(4) 0.020(3) 0.013(3) -0.003(3)
O14' 0.046(8) 0.038(8) 0.041(8) -0.002(5) -0.002(5) -0.006(5)
O15' 0.073(11) 0.080(11) 0.080(11) 0.007(5) 0.001(5) -0.002(5)
O16' 0.053(8) 0.044(8) 0.046(8) 0.001(5) -0.005(5) 0.000(5)
O17 0.030(3) 0.038(3) 0.047(3) -0.020(2) -0.003(2) 0.004(2)
O18 0.042(3) 0.087(5) 0.044(3) -0.023(3) -0.010(3) 0.025(3)
O19 0.034(3) 0.042(3) 0.041(3) 0.015(2) 0.016(2) 0.000(2)
O20 0.098(6) 0.023(3) 0.103(6) 0.027(3) 0.062(5) 0.029(3)
O21 0.031(3) 0.026(2) 0.022(2) 0.003(2) -0.008(2) 0.000(2)
O22 0.043(3) 0.019(2) 0.029(3) -0.001(2) -0.002(2) -0.012(2)
O23 0.034(3) 0.032(3) 0.039(3) -0.002(2) 0.005(2) 0.011(2)
O24 0.032(3) 0.023(2) 0.026(2) 0.0060(19) 0.004(2) -0.006(2)
O21' 0.018(10) 0.016(10) 0.016(10) 0.002(5) 0.005(5) -0.001(5)
O22' 0.018(10) 0.018(10) 0.019(10) 0.000(5) 0.000(5) -0.002(5)
O23' 0.018(10) 0.015(10) 0.016(10) 0.000(5) 0.003(5) 0.003(5)
O24' 0.006(9) 0.009(9) 0.007(9) 0.002(5) -0.001(5) -0.002(5)

loop_
_atom_type_symbol
_atom_type_description
_atom_type_scat_dispersion_real
_atom_type_scat_dispersion_imag
_atom_type_scat_source
C C 0.0033 0.0016 'International Tables Vol C Tables 4.2.6.8 and 6.1.1.4'
H H 0.0000 0.0000 'International Tables Vol C Tables 4.2.6.8 and 6.1.1.4'
N N 0.0061 0.0033 'International Tables Vol C Tables 4.2.6.8 and 6.1.1.4'
O O 0.0106 0.0060 'International Tables Vol C Tables 4.2.6.8 and 6.1.1.4'
Cl Cl 0.1484 0.1585 'International Tables Vol C Tables 4.2.6.8 and 6.1.1.4'

loop_
_geom_angle_atom_site_label_1
_geom_angle_atom_site_label_2
_geom_angle_atom_site_label_3
_geom_angle
N1 C1 C2 108.4(6)
N2 C2 C1 107.7(5)
N1 C3 C4 109.7(5)
N2 C4 C3 109.4(5)
N1 C5 C6 106.6(5)
N2 C6 C5 109.7(5)
C10 C9 N3 109.4(5)
C9 C10 N4 109.5(6)
N3 C11 C12 109.5(5)
N4 C12 C11 109.4(6)
N3 C13 C14 111.1(5)
N4 C14 C13 108.6(5)
N5 C17 C18 108.6(5)
N6 C18 C17 109.8(5)
N5 C19 C20 109.3(5)
N6 C20 C19 108.9(5)
N5 C21 C22 108.9(5)
N6 C22 C21 108.9(5)
O22' Cl1 O23' 124(2)
O22' Cl1 O23 79.0(16)
O23' Cl1 O23 155.9(16)
O22' Cl1 O22 169.3(17)
O23' Cl1 O22 45.5(15)
O23 Cl1 O22 111.2(4)
O22' Cl1 O24 68.8(16)
O23' Cl1 O24 88.2(15)
O23 Cl1 O24 109.1(3)
O22 Cl1 O24 109.3(3)
O22' Cl1 O21 62.7(17)
O23' Cl1 O21 79.5(15)
O23 Cl1 O21 109.1(3)
O22 Cl1 O21 109.4(3)
O24 Cl1 O21 108.7(3)
O22' Cl1 O24' 114(2)
O23' Cl1 O24' 104.6(19)
O23 Cl1 O24' 67.3(12)
O22 Cl1 O24' 74.1(12)
O24 Cl1 O24' 71.4(12)
O21 Cl1 O24' 175.9(12)
O22' Cl1 O21' 109(2)
O23' Cl1 O21' 104(2)
O23 Cl1 O21' 57.6(14)
O22 Cl1 O21' 75.6(14)
O24 Cl1 O21' 166.3(14)
O21 Cl1 O21' 80.7(14)
O24' Cl1 O21' 98.4(18)
O1 Cl2 O4 108.8(4)
O1 Cl2 O2 111.0(4)
O4 Cl2 O2 109.0(3)
O1 Cl2 O3 110.1(4)
O4 Cl2 O3 109.1(3)
O2 Cl2 O3 108.9(3)
O6 Cl3 O5 108.9(4)
O6 Cl3 O7 108.5(3)
O5 Cl3 O7 109.8(3)
O6 Cl3 O8 110.1(3)
O5 Cl3 O8 108.8(3)
O7 Cl3 O8 110.8(3)
O15' Cl4 O16' 122(2)
O15' Cl4 O16 140.5(16)
O16' Cl4 O16 33.4(12)
O15' Cl4 O14 44.6(17)
O16' Cl4 O14 127.4(12)
O16 Cl4 O14 115.4(5)
O15' Cl4 O13 109.6(16)
O16' Cl4 O13 117.4(12)
O16 Cl4 O13 109.8(4)
O14 Cl4 O13 113.5(4)
O15' Cl4 O15 64.7(17)
O16' Cl4 O15 70.7(14)
O16 Cl4 O15 103.9(5)
O14 Cl4 O15 105.8(5)
O13 Cl4 O15 107.5(4)
O15' Cl4 O14' 101(2)
O16' Cl4 O14' 103.5(16)
O16 Cl4 O14' 72.4(9)
O14 Cl4 O14' 56.2(9)
O13 Cl4 O14' 98.2(9)
O15 Cl4 O14' 153.5(9)
O18 Cl5 O19 114.0(4)
O18 Cl5 O20 108.0(5)
O19 Cl5 O20 107.7(3)
O18 Cl5 O17 108.8(3)
O19 Cl5 O17 110.4(3)
O20 Cl5 O17 107.7(4)
O9 Cl6 O10 110.9(4)
O9 Cl6 O12 109.4(3)
O10 Cl6 O12 108.9(4)
O9 Cl6 O11 108.3(3)
O10 Cl6 O11 109.7(4)
O12 Cl6 O11 109.7(3)
C3 N1 C1 114.3(6)
C3 N1 C7 110.7(5)
C1 N1 C7 110.1(5)
C3 N1 C5 104.2(6)
C1 N1 C5 108.8(6)
C7 N1 C5 108.4(5)
C6 N2 C8 110.3(5)
C6 N2 C4 108.1(4)
C8 N2 C4 111.0(4)
C6 N2 C2 108.2(5)
C8 N2 C2 110.8(5)
C4 N2 C2 108.4(5)
C15 N3 C13 112.2(5)
C15 N3 C11 110.1(5)
C13 N3 C11 108.2(5)
C15 N3 C9 110.4(5)
C13 N3 C9 107.7(5)
C11 N3 C9 108.1(5)
C16 N4 C12 110.9(5)
C16 N4 C14 110.2(5)
C12 N4 C14 110.1(6)
C16 N4 C10 109.9(6)
C12 N4 C10 108.0(6)
C14 N4 C10 107.6(5)
C24 N5 C17 111.9(5)
C24 N5 C19 109.2(5)
C17 N5 C19 108.6(5)
C24 N5 C21 110.5(5)
C17 N5 C21 107.9(5)
C19 N5 C21 108.7(5)
C23 N6 C22 109.8(5)
C23 N6 C20 111.6(5)
C22 N6 C20 108.7(5)
C23 N6 C18 110.3(5)
C22 N6 C18 109.3(5)
C20 N6 C18 107.1(5)

loop_
_geom_bond_atom_site_label_1
_geom_bond_atom_site_label_2
_geom_bond_distance
C1 N1 1.477(9)
C1 C2 1.564(9)
C2 N2 1.519(8)
C3 N1 1.475(8)
C3 C4 1.537(8)
C4 N2 1.506(7)
C5 N1 1.538(9)
C5 C6 1.546(9)
C6 N2 1.499(8)
C7 N1 1.514(7)
C8 N2 1.504(7)
C9 C10 1.510(10)
C9 N3 1.516(7)
C10 N4 1.521(8)
C11 N3 1.508(8)
C11 C12 1.522(11)
C12 N4 1.494(9)
C13 N3 1.491(8)
C13 C14 1.514(9)
C14 N4 1.495(8)
C15 N3 1.478(9)
C16 N4 1.490(9)
C17 N5 1.512(8)
C17 C18 1.525(9)
C18 N6 1.518(7)
C19 N5 1.512(7)
C19 C20 1.521(9)
C20 N6 1.511(8)
C21 N5 1.513(8)
C21 C22 1.532(9)
C22 N6 1.499(9)
C23 N6 1.497(9)
C24 N5 1.495(9)
Cl1 O22' 1.32(4)
Cl1 O23' 1.42(4)
Cl1 O23 1.433(6)
Cl1 O22 1.434(5)
Cl1 O24 1.452(5)
Cl1 O21 1.457(5)
Cl1 O24' 1.53(3)
Cl1 O21' 1.55(4)
Cl2 O1 1.401(6)
Cl2 O4 1.433(5)
Cl2 O2 1.439(5)
Cl2 O3 1.442(5)
Cl3 O6 1.431(5)
Cl3 O5 1.438(5)
Cl3 O7 1.439(5)
Cl3 O8 1.441(5)
Cl4 O15' 1.30(4)
Cl4 O16' 1.31(3)
Cl4 O16 1.414(7)
Cl4 O14 1.417(7)
Cl4 O13 1.435(5)
Cl4 O15 1.492(7)
Cl4 O14' 1.65(2)
Cl5 O18 1.413(6)
Cl5 O19 1.431(5)
Cl5 O20 1.436(6)
Cl5 O17 1.441(5)
Cl6 O9 1.428(5)
Cl6 O10 1.429(6)
Cl6 O12 1.433(6)
Cl6 O11 1.456(5)
